data_4089081
loop_
_publ_author_name
'Bienfait, Andr\'e M.'
'Wolf, Benjamin M.'
'T\"ornroos, Karl W.'
'Anwander, Reiner'

_publ_section_title
;
 Donor-Solvent-Dependent Cluster Formation of (C5Me5)SmI2(THF)x-Type
 Half-Sandwich Complexes
;
_journal_issue 21
_journal_name_full Organometallics
_journal_page_first 3743
_journal_paper_doi 10.1021/acs.organomet.6b00695
_journal_volume 35
_journal_year 2016
_chemical_formula_moiety 'C50 H75 I9 Sm5, C7 H8'
_chemical_formula_sum 'C57 H83 I9 Sm5'
_chemical_formula_weight 2662.08
_space_group_crystal_system monoclinic
_space_group_IT_number 14
_space_group_name_Hall '-P 2ybc'
_space_group_name_H-M_alt 'P 1 21/c 1'
_atom_sites_solution_hydrogens geom
_audit_creation_method SHELXL-2014/7
_cell_angle_alpha 90
_cell_angle_beta 98.6420(10)
_cell_angle_gamma 90
_cell_formula_units_Z 4
_cell_length_a 15.1794(7)
_cell_length_b 20.7868(9)
_cell_length_c 24.9829(11)
_cell_measurement_reflns_used 9766
_cell_measurement_temperature 123(2)
_cell_measurement_theta_max 25.33
_cell_measurement_theta_min 2.45
_cell_volume 7793.4(6)
_computing_cell_refinement 'Bruker AXS SAINT V7.68A, 2009'
_computing_data_collection 'Bruker AXS APEX2'
_computing_data_reduction 'Bruker AXS SAINT V7.68A, 2009'
_computing_molecular_graphics 'ORTPEP-3, J. Appl. Cryst. (2012). 45, 849&#x0096;854'
_computing_publication_material 'Bruker SHELXTL'
_computing_structure_refinement 'SHELXL-2014/7 (Sheldrick, 2014)'
_computing_structure_solution 'SHELXT (Sheldrick, 2014)'
_diffrn_ambient_temperature 123(2)
_diffrn_measured_fraction_theta_full 1.000
_diffrn_measured_fraction_theta_max 0.998
_diffrn_measurement_device_type 'Bruker APEX-II Pt135 CCD'
_diffrn_measurement_method '\w scans'
_diffrn_radiation_type MoK\a
_diffrn_radiation_wavelength 0.71073
_diffrn_reflns_av_R_equivalents 0.0634
_diffrn_reflns_av_unetI/netI 0.0392
_diffrn_reflns_Laue_measured_fraction_full 1.000
_diffrn_reflns_Laue_measured_fraction_max 0.998
_diffrn_reflns_limit_h_max 18
_diffrn_reflns_limit_h_min -18
_diffrn_reflns_limit_k_max 25
_diffrn_reflns_limit_k_min -25
_diffrn_reflns_limit_l_max 30
_diffrn_reflns_limit_l_min -30
_diffrn_reflns_number 90626
_diffrn_reflns_point_group_measured_fraction_full 1.000
_diffrn_reflns_point_group_measured_fraction_max 0.998
_diffrn_reflns_theta_full 25.242
_diffrn_reflns_theta_max 25.351
_diffrn_reflns_theta_min 1.649
_diffrn_source 'Bruker TXS Rotating anode'
_exptl_absorpt_coefficient_mu 7.302
_exptl_absorpt_correction_T_max 0.83836
_exptl_absorpt_correction_T_min 0.26975
_exptl_absorpt_correction_type numerical
_exptl_absorpt_process_details 'SADABS-2008/1, Bruker AXS'
_exptl_crystal_colour purple
_exptl_crystal_density_diffrn 2.269
_exptl_crystal_description plate
_exptl_crystal_F_000 4848
_exptl_crystal_size_max 0.254
_exptl_crystal_size_mid 0.238
_exptl_crystal_size_min 0.024
_refine_diff_density_max 5.475
_refine_diff_density_min -3.705
_refine_diff_density_rms 0.288
_refine_ls_extinction_method none
_refine_ls_goodness_of_fit_ref 1.092
_refine_ls_hydrogen_treatment constr
_refine_ls_matrix_type full
_refine_ls_number_parameters 653
_refine_ls_number_reflns 14245
_refine_ls_number_restraints 1119
_refine_ls_restrained_S_all 1.072
_refine_ls_R_factor_all 0.0818
_refine_ls_R_factor_gt 0.0720
_refine_ls_shift/su_max 0.001
_refine_ls_shift/su_mean 0.000
_refine_ls_structure_factor_coef Fsqd
_refine_ls_weighting_details 'w=1/[\s^2^(Fo^2^)+(0.0535P)^2^+322.7975P] where P=(Fo^2^+2Fc^2^)/3'
_refine_ls_weighting_scheme calc
_refine_ls_wR_factor_gt 0.1689
_refine_ls_wR_factor_ref 0.1749
_reflns_Friedel_coverage 0.000
_reflns_number_gt 12341
_reflns_number_total 14245
_reflns_threshold_expression 'I > 2\s(I)'
_cod_data_source_file om6b00695_si_006.cif
_cod_data_source_block Compound4
_cod_original_sg_symbol_H-M 'P 21/c'
_cod_database_code 4089081
_shelx_shelxl_version_number 2014/7
_shelx_space_group_comment
;
The symmetry employed for this shelxl refinement is uniquely defined
by the following loop, which should always be used as a source of
symmetry information in preference to the above space-group names.
They are only intended as comments.
;
_shelx_estimated_absorpt_t_min 0.258
_shelx_estimated_absorpt_t_max 0.844

loop_
_space_group_symop_operation_xyz
'x, y, z'
'-x, y+1/2, -z+1/2'
'-x, -y, -z'
'x, -y-1/2, z-1/2'

loop_
_atom_site_label
_atom_site_type_symbol
_atom_site_fract_x
_atom_site_fract_y
_atom_site_fract_z
_atom_site_U_iso_or_equiv
_atom_site_adp_type
_atom_site_occupancy
_atom_site_site_symmetry_order
_atom_site_calc_flag
_atom_site_refinement_flags_posn
_atom_site_refinement_flags_adp
Sm1 Sm 0.24420(5) 0.39331(4) 0.30101(3) 0.03131(18) Uani 1 1 d . U
Sm2 Sm 0.25869(5) 0.59504(4) 0.22891(3) 0.03506(19) Uani 1 1 d . U
Sm3 Sm 0.30215(5) 0.68661(4) 0.39773(3) 0.03570(19) Uani 1 1 d . U
Sm4 Sm 0.06119(6) 0.54813(4) 0.35251(3) 0.0379(2) Uani 1 1 d . U
Sm5 Sm 0.49659(6) 0.51531(4) 0.36245(4) 0.0413(2) Uani 1 1 d . U
I1 I 0.13666(7) 0.67934(5) 0.29604(4) 0.0393(2) Uani 1 1 d . U
I2 I 0.27787(7) 0.53617(5) 0.35613(4) 0.0399(2) Uani 1 1 d . U
I3 I 0.11507(8) 0.40712(6) 0.38798(5) 0.0468(3) Uani 1 1 d . U
I4 I 0.37750(9) 0.46848(5) 0.23259(5) 0.0493(3) Uani 1 1 d . U
I5 I 0.09868(7) 0.49401(6) 0.23348(4) 0.0457(3) Uani 1 1 d . U
I6 I 0.15246(8) 0.62612(6) 0.45619(4) 0.0491(3) Uani 1 1 d . U
I7 I 0.40858(8) 0.37472(6) 0.38604(5) 0.0545(3) Uani 1 1 d . U
I8 I 0.41849(10) 0.66771(8) 0.29847(5) 0.0758(5) Uani 1 1 d . U
I9 I 0.46664(10) 0.61592(11) 0.45779(5) 0.0890(6) Uani 1 1 d . U
C1 C 0.1947(15) 0.3181(9) 0.2158(8) 0.062(3) Uani 1 1 d . U
C2 C 0.1340(12) 0.3056(8) 0.2545(7) 0.049(3) Uani 1 1 d . U
C3 C 0.1829(12) 0.2738(8) 0.2974(7) 0.048(3) Uani 1 1 d . U
C4 C 0.2708(13) 0.2660(9) 0.2882(9) 0.058(3) Uani 1 1 d . U
C5 C 0.2788(15) 0.2938(10) 0.2389(9) 0.065(3) Uani 1 1 d . U
C6 C 0.167(2) 0.3467(11) 0.1607(9) 0.089(6) Uani 1 1 d . U
H6A H 0.1694 0.3134 0.1331 0.134 Uiso 1 1 calc R U
H6B H 0.2085 0.3816 0.1551 0.134 Uiso 1 1 calc R U
H6C H 0.1068 0.3638 0.1581 0.134 Uiso 1 1 calc R U
C7 C 0.0361(14) 0.3193(10) 0.2456(10) 0.070(5) Uani 1 1 d . U
H7A H 0.0033 0.2795 0.2349 0.104 Uiso 1 1 calc R U
H7B H 0.0225 0.3514 0.2168 0.104 Uiso 1 1 calc R U
H7C H 0.0183 0.3358 0.2791 0.104 Uiso 1 1 calc R U
C8 C 0.1475(14) 0.2440(9) 0.3447(8) 0.057(4) Uani 1 1 d . U
H8A H 0.1447 0.1972 0.3402 0.085 Uiso 1 1 calc R U
H8B H 0.0876 0.2608 0.3465 0.085 Uiso 1 1 calc R U
H8C H 0.1870 0.2547 0.3782 0.085 Uiso 1 1 calc R U
C9 C 0.3432(17) 0.2259(12) 0.3220(12) 0.088(6) Uani 1 1 d . U
H9A H 0.3393 0.1813 0.3092 0.132 Uiso 1 1 calc R U
H9B H 0.3348 0.2272 0.3601 0.132 Uiso 1 1 calc R U
H9C H 0.4019 0.2435 0.3183 0.132 Uiso 1 1 calc R U
C10 C 0.359(2) 0.2920(13) 0.2113(13) 0.104(7) Uani 1 1 d . U
H10A H 0.3510 0.2599 0.1823 0.157 Uiso 1 1 calc R U
H10B H 0.4117 0.2806 0.2376 0.157 Uiso 1 1 calc R U
H10C H 0.3686 0.3344 0.1958 0.157 Uiso 1 1 calc R U
C11 C 0.2051(14) 0.5904(10) 0.1225(7) 0.057(3) Uani 1 1 d . U
C12 C 0.3008(15) 0.6073(10) 0.1300(8) 0.060(3) Uani 1 1 d . U
C13 C 0.3089(14) 0.6685(10) 0.1513(7) 0.055(3) Uani 1 1 d . U
C14 C 0.2259(14) 0.6902(10) 0.1561(8) 0.058(3) Uani 1 1 d . U
C15 C 0.1662(13) 0.6440(10) 0.1405(7) 0.056(3) Uani 1 1 d . U
C16 C 0.162(2) 0.5325(12) 0.0950(10) 0.096(7) Uani 1 1 d . U
H16A H 0.1595 0.5369 0.0558 0.144 Uiso 1 1 calc R U
H16B H 0.1013 0.5284 0.1036 0.144 Uiso 1 1 calc R U
H16C H 0.1965 0.4941 0.1075 0.144 Uiso 1 1 calc R U
C17 C 0.3682(19) 0.5676(14) 0.1077(10) 0.094(7) Uani 1 1 d . U
H17A H 0.3758 0.5838 0.0718 0.141 Uiso 1 1 calc R U
H17B H 0.3481 0.5228 0.1046 0.141 Uiso 1 1 calc R U
H17C H 0.4252 0.5700 0.1320 0.141 Uiso 1 1 calc R U
C18 C 0.3957(16) 0.7068(13) 0.1568(9) 0.080(6) Uani 1 1 d . U
H18A H 0.3987 0.7302 0.1231 0.120 Uiso 1 1 calc R U
H18B H 0.4464 0.6772 0.1640 0.120 Uiso 1 1 calc R U
H18C H 0.3977 0.7374 0.1867 0.120 Uiso 1 1 calc R U
C19 C 0.2036(19) 0.7601(11) 0.1737(10) 0.082(6) Uani 1 1 d . U
H19A H 0.1929 0.7879 0.1417 0.123 Uiso 1 1 calc R U
H19B H 0.2539 0.7770 0.1990 0.123 Uiso 1 1 calc R U
H19C H 0.1502 0.7591 0.1913 0.123 Uiso 1 1 calc R U
C20 C 0.0624(15) 0.6495(13) 0.1373(10) 0.083(6) Uani 1 1 d . U
H20A H 0.0377 0.6735 0.1047 0.124 Uiso 1 1 calc R U
H20B H 0.0483 0.6720 0.1694 0.124 Uiso 1 1 calc R U
H20C H 0.0363 0.6063 0.1358 0.124 Uiso 1 1 calc R U
C21 C 0.2916(14) 0.8111(9) 0.3782(7) 0.058(3) Uani 1 1 d . U
C22 C 0.3792(14) 0.8010(10) 0.4056(8) 0.061(3) Uani 1 1 d . U
C23 C 0.3701(13) 0.7843(11) 0.4594(7) 0.059(3) Uani 1 1 d . U
C24 C 0.2809(13) 0.7841(9) 0.4643(7) 0.050(3) Uani 1 1 d . U
C25 C 0.2307(13) 0.8003(9) 0.4132(7) 0.054(3) Uani 1 1 d . U
C26 C 0.2690(18) 0.8365(10) 0.3216(8) 0.073(5) Uani 1 1 d . U
H26A H 0.2680 0.8837 0.3225 0.110 Uiso 1 1 calc R U
H26B H 0.2102 0.8205 0.3055 0.110 Uiso 1 1 calc R U
H26C H 0.3139 0.8221 0.2999 0.110 Uiso 1 1 calc R U
C27 C 0.4633(17) 0.8162(13) 0.3841(10) 0.086(6) Uani 1 1 d . U
H27A H 0.4895 0.8556 0.4013 0.129 Uiso 1 1 calc R U
H27B H 0.4503 0.8225 0.3449 0.129 Uiso 1 1 calc R U
H27C H 0.5054 0.7805 0.3922 0.129 Uiso 1 1 calc R U
C28 C 0.4463(15) 0.7781(13) 0.5064(8) 0.077(6) Uani 1 1 d . U
H28A H 0.4674 0.8211 0.5184 0.116 Uiso 1 1 calc R U
H28B H 0.4953 0.7539 0.4945 0.116 Uiso 1 1 calc R U
H28C H 0.4253 0.7554 0.5364 0.116 Uiso 1 1 calc R U
C29 C 0.2431(14) 0.7759(10) 0.5165(7) 0.059(5) Uani 1 1 d . U
H29A H 0.2453 0.8172 0.5356 0.088 Uiso 1 1 calc R U
H29B H 0.2783 0.7440 0.5393 0.088 Uiso 1 1 calc R U
H29C H 0.1811 0.7613 0.5084 0.088 Uiso 1 1 calc R U
C30 C 0.1351(14) 0.8117(10) 0.4029(9) 0.067(5) Uani 1 1 d . U
H30A H 0.1209 0.8505 0.4222 0.100 Uiso 1 1 calc R U
H30B H 0.1038 0.7747 0.4155 0.100 Uiso 1 1 calc R U
H30C H 0.1161 0.8176 0.3639 0.100 Uiso 1 1 calc R U
C31 C -0.0974(11) 0.5852(9) 0.3058(8) 0.048(3) Uani 1 1 d . U
C32 C -0.0838(12) 0.6148(9) 0.3568(8) 0.050(3) Uani 1 1 d . U
C33 C -0.0838(12) 0.5680(9) 0.3971(8) 0.052(3) Uani 1 1 d . U
C34 C -0.0959(12) 0.5066(9) 0.3698(8) 0.054(3) Uani 1 1 d . U
C35 C -0.1060(11) 0.5180(9) 0.3132(8) 0.052(3) Uani 1 1 d . U
C36 C -0.1106(12) 0.6179(9) 0.2513(7) 0.051(4) Uani 1 1 d . U
H36A H -0.1742 0.6261 0.2399 0.077 Uiso 1 1 calc R U
H36B H -0.0881 0.5900 0.2247 0.077 Uiso 1 1 calc R U
H36C H -0.0780 0.6587 0.2539 0.077 Uiso 1 1 calc R U
C37 C -0.0799(13) 0.6865(8) 0.3668(8) 0.055(4) Uani 1 1 d . U
H37A H -0.1372 0.7013 0.3758 0.083 Uiso 1 1 calc R U
H37B H -0.0674 0.7086 0.3341 0.083 Uiso 1 1 calc R U
H37C H -0.0326 0.6961 0.3970 0.083 Uiso 1 1 calc R U
C38 C -0.0830(14) 0.5781(11) 0.4560(8) 0.064(5) Uani 1 1 d . U
H38A H -0.0832 0.5363 0.4742 0.096 Uiso 1 1 calc R U
H38B H -0.0293 0.6020 0.4710 0.096 Uiso 1 1 calc R U
H38C H -0.1360 0.6026 0.4617 0.096 Uiso 1 1 calc R U
C39 C -0.1137(13) 0.4431(9) 0.3962(9) 0.062(5) Uani 1 1 d . U
H39A H -0.1675 0.4470 0.4134 0.093 Uiso 1 1 calc R U
H39B H -0.0628 0.4322 0.4237 0.093 Uiso 1 1 calc R U
H39C H -0.1225 0.4093 0.3687 0.093 Uiso 1 1 calc R U
C40 C -0.1321(11) 0.4684(9) 0.2711(8) 0.053(4) Uani 1 1 d . U
H40A H -0.1947 0.4566 0.2708 0.079 Uiso 1 1 calc R U
H40B H -0.0946 0.4302 0.2790 0.079 Uiso 1 1 calc R U
H40C H -0.1244 0.4856 0.2356 0.079 Uiso 1 1 calc R U
C41 C 0.6408(12) 0.5297(9) 0.3180(9) 0.057(3) Uani 1 1 d . U
C42 C 0.6323(13) 0.4627(9) 0.3261(8) 0.054(3) Uani 1 1 d . U
C43 C 0.6452(13) 0.4523(9) 0.3828(8) 0.053(3) Uani 1 1 d . U
C44 C 0.6611(13) 0.5123(9) 0.4093(9) 0.058(3) Uani 1 1 d . U
C45 C 0.6569(14) 0.5591(10) 0.3691(9) 0.064(4) Uani 1 1 d . U
C46 C 0.6391(14) 0.5624(11) 0.2651(9) 0.067(5) Uani 1 1 d . U
H46A H 0.6999 0.5744 0.2603 0.101 Uiso 1 1 calc R U
H46B H 0.6022 0.6012 0.2640 0.101 Uiso 1 1 calc R U
H46C H 0.6141 0.5333 0.2359 0.101 Uiso 1 1 calc R U
C47 C 0.6198(13) 0.4115(10) 0.2832(8) 0.061(4) Uani 1 1 d . U
H47A H 0.6775 0.3919 0.2801 0.091 Uiso 1 1 calc R U
H47B H 0.5946 0.4308 0.2485 0.091 Uiso 1 1 calc R U
H47C H 0.5791 0.3785 0.2931 0.091 Uiso 1 1 calc R U
C48 C 0.6528(13) 0.3871(8) 0.4089(8) 0.053(4) Uani 1 1 d . U
H48A H 0.7129 0.3700 0.4086 0.079 Uiso 1 1 calc R U
H48B H 0.6090 0.3580 0.3889 0.079 Uiso 1 1 calc R U
H48C H 0.6415 0.3907 0.4464 0.079 Uiso 1 1 calc R U
C49 C 0.6863(16) 0.5232(11) 0.4678(9) 0.071(5) Uani 1 1 d . U
H49A H 0.6607 0.4892 0.4878 0.107 Uiso 1 1 calc R U
H49B H 0.6637 0.5651 0.4774 0.107 Uiso 1 1 calc R U
H49C H 0.7514 0.5225 0.4770 0.107 Uiso 1 1 calc R U
C50 C 0.6787(16) 0.6308(10) 0.3782(11) 0.081(6) Uani 1 1 d . U
H50A H 0.7432 0.6372 0.3810 0.121 Uiso 1 1 calc R U
H50B H 0.6586 0.6451 0.4117 0.121 Uiso 1 1 calc R U
H50C H 0.6483 0.6558 0.3477 0.121 Uiso 1 1 calc R U
C1S C 0.2295(9) 0.0108(9) 0.4121(7) 0.082(6) Uani 1 1 d G U
C2S C 0.2753(11) -0.0382(7) 0.4423(6) 0.075(5) Uani 1 1 d G U
H2S H 0.2433 -0.0712 0.4573 0.090 Uiso 1 1 calc R U
C3S C 0.3679(11) -0.0389(9) 0.4505(7) 0.102(8) Uani 1 1 d G U
H3S H 0.3992 -0.0724 0.4711 0.122 Uiso 1 1 calc R U
C4S C 0.4148(9) 0.0094(11) 0.4285(9) 0.125(11) Uani 1 1 d G U
H4S H 0.4781 0.0089 0.4341 0.151 Uiso 1 1 calc R U
C5S C 0.3690(13) 0.0584(10) 0.3983(9) 0.144(15) Uani 1 1 d G U
H5S H 0.4010 0.0914 0.3833 0.173 Uiso 1 1 calc R U
C6S C 0.2763(13) 0.0591(8) 0.3902(8) 0.119(11) Uani 1 1 d G U
H6S H 0.2450 0.0926 0.3696 0.143 Uiso 1 1 calc R U
C7S C 0.128(2) 0.0096(16) 0.4016(14) 0.119(11) Uani 1 1 d . U
H7SA H 0.1050 0.0537 0.4024 0.178 Uiso 1 1 calc R U
H7SB H 0.1056 -0.0160 0.4297 0.178 Uiso 1 1 calc R U
H7SC H 0.1076 -0.0095 0.3661 0.178 Uiso 1 1 calc R U

loop_
_atom_site_aniso_label
_atom_site_aniso_U_11
_atom_site_aniso_U_22
_atom_site_aniso_U_33
_atom_site_aniso_U_23
_atom_site_aniso_U_13
_atom_site_aniso_U_12
Sm1 0.0239(4) 0.0353(4) 0.0354(4) -0.0039(3) 0.0067(3) -0.0030(3)
Sm2 0.0248(4) 0.0340(4) 0.0468(5) -0.0022(3) 0.0068(3) -0.0019(3)
Sm3 0.0291(4) 0.0440(4) 0.0348(4) 0.0102(3) 0.0072(3) 0.0027(3)
Sm4 0.0442(5) 0.0323(4) 0.0366(4) 0.0058(3) 0.0044(3) 0.0098(3)
Sm5 0.0532(5) 0.0244(4) 0.0526(5) -0.0054(3) 0.0291(4) -0.0013(3)
I1 0.0417(5) 0.0364(5) 0.0383(5) 0.0057(4) 0.0012(4) 0.0117(4)
I2 0.0341(5) 0.0407(5) 0.0455(6) 0.0001(4) 0.0078(4) 0.0030(4)
I3 0.0483(6) 0.0491(6) 0.0474(6) 0.0090(5) 0.0222(5) 0.0011(5)
I4 0.0686(8) 0.0345(5) 0.0532(7) -0.0020(5) 0.0371(6) 0.0002(5)
I5 0.0385(6) 0.0526(6) 0.0419(6) 0.0101(5) -0.0067(4) -0.0154(5)
I6 0.0549(7) 0.0617(7) 0.0336(5) 0.0076(5) 0.0159(5) 0.0020(5)
I7 0.0479(6) 0.0623(7) 0.0500(7) 0.0183(6) -0.0034(5) 0.0082(5)
I8 0.0748(9) 0.1202(12) 0.0356(6) -0.0150(7) 0.0187(6) -0.0702(9)
I9 0.0540(8) 0.1726(18) 0.0359(6) -0.0064(9) -0.0077(6) 0.0253(10)
C1 0.083(7) 0.049(7) 0.058(6) -0.006(5) 0.022(5) -0.018(5)
C2 0.057(5) 0.037(6) 0.051(6) -0.002(4) 0.006(4) -0.014(4)
C3 0.057(6) 0.039(6) 0.050(6) -0.003(4) 0.011(4) -0.007(4)
C4 0.059(6) 0.041(6) 0.076(7) -0.010(5) 0.019(5) -0.005(5)
C5 0.079(7) 0.049(7) 0.074(7) -0.012(5) 0.029(5) -0.012(5)
C6 0.150(17) 0.057(11) 0.061(7) -0.002(7) 0.013(7) -0.027(11)
C7 0.060(7) 0.051(10) 0.094(13) 0.008(9) 0.001(6) -0.013(6)
C8 0.074(11) 0.043(8) 0.055(8) -0.002(6) 0.015(7) -0.009(8)
C9 0.078(10) 0.060(10) 0.123(14) 0.002(10) 0.005(9) 0.006(8)
C10 0.113(11) 0.069(13) 0.150(16) -0.025(12) 0.080(12) -0.015(10)
C11 0.075(6) 0.059(6) 0.039(6) 0.008(5) 0.008(5) -0.004(5)
C12 0.074(6) 0.064(6) 0.045(7) 0.007(5) 0.017(5) 0.003(5)
C13 0.064(6) 0.060(6) 0.043(7) 0.010(5) 0.012(5) -0.004(4)
C14 0.065(6) 0.056(6) 0.054(7) 0.008(5) 0.011(5) -0.005(4)
C15 0.062(6) 0.059(6) 0.045(7) 0.009(5) 0.005(5) -0.004(4)
C16 0.145(16) 0.077(10) 0.061(11) -0.007(8) 0.004(11) -0.031(10)
C17 0.108(12) 0.107(14) 0.073(13) 0.007(10) 0.034(10) 0.032(10)
C18 0.080(9) 0.105(13) 0.055(11) 0.021(10) 0.010(8) -0.027(9)
C19 0.119(16) 0.059(7) 0.073(13) 0.012(7) 0.032(11) 0.009(7)
C20 0.060(7) 0.102(15) 0.086(14) 0.017(12) 0.006(6) 0.001(7)
C21 0.076(6) 0.054(7) 0.043(5) -0.003(5) 0.007(4) -0.018(5)
C22 0.072(6) 0.067(8) 0.043(6) -0.003(5) 0.011(4) -0.022(5)
C23 0.055(6) 0.080(8) 0.042(5) -0.002(5) 0.009(4) -0.013(5)
C24 0.057(6) 0.054(7) 0.040(5) 0.001(4) 0.008(4) -0.007(5)
C25 0.066(6) 0.051(7) 0.044(5) 0.000(5) 0.003(4) -0.008(5)
C26 0.118(15) 0.053(10) 0.045(7) 0.001(6) 0.001(7) -0.017(10)
C27 0.086(9) 0.106(16) 0.072(12) -0.019(11) 0.032(8) -0.044(9)
C28 0.065(9) 0.113(17) 0.051(8) -0.008(9) 0.001(7) -0.007(9)
C29 0.062(10) 0.071(12) 0.045(7) 0.002(6) 0.011(6) 0.002(9)
C30 0.067(7) 0.058(11) 0.072(11) -0.009(9) 0.001(6) 0.002(6)
C31 0.039(6) 0.050(5) 0.058(5) 0.013(4) 0.013(4) 0.002(4)
C32 0.046(7) 0.046(5) 0.060(6) 0.014(4) 0.014(5) 0.009(4)
C33 0.048(7) 0.050(5) 0.060(5) 0.015(4) 0.016(5) 0.008(5)
C34 0.047(7) 0.049(5) 0.068(6) 0.015(4) 0.018(5) 0.004(4)
C35 0.037(6) 0.052(5) 0.067(6) 0.012(4) 0.011(4) 0.000(4)
C36 0.051(9) 0.045(8) 0.059(7) 0.013(6) 0.009(6) 0.006(7)
C37 0.054(10) 0.043(6) 0.071(10) 0.013(5) 0.019(8) 0.014(5)
C38 0.066(12) 0.069(11) 0.061(7) 0.015(6) 0.021(6) 0.013(9)
C39 0.048(10) 0.051(7) 0.092(12) 0.022(7) 0.034(9) 0.010(6)
C40 0.027(7) 0.059(8) 0.075(8) 0.005(6) 0.015(6) -0.006(6)
C41 0.045(7) 0.054(6) 0.076(6) 0.010(4) 0.020(5) 0.003(5)
C42 0.050(7) 0.052(6) 0.063(6) 0.005(4) 0.019(5) 0.004(5)
C43 0.057(7) 0.042(5) 0.062(6) 0.002(4) 0.017(5) 0.002(4)
C44 0.055(7) 0.047(6) 0.075(6) -0.002(4) 0.014(5) 0.000(5)
C45 0.054(8) 0.056(6) 0.084(7) 0.006(5) 0.017(5) -0.001(5)
C46 0.054(11) 0.068(11) 0.086(8) 0.021(7) 0.029(7) 0.010(9)
C47 0.055(10) 0.065(8) 0.067(8) -0.002(7) 0.022(7) 0.007(7)
C48 0.056(10) 0.039(6) 0.067(9) 0.002(6) 0.022(8) 0.008(6)
C49 0.074(12) 0.059(11) 0.078(7) -0.009(6) 0.004(6) 0.013(9)
C50 0.065(12) 0.056(7) 0.120(15) 0.006(7) 0.008(11) -0.007(7)
C1S 0.097(10) 0.081(11) 0.065(12) 0.000(9) 0.001(8) 0.003(8)
C2S 0.098(10) 0.074(10) 0.052(10) -0.008(8) 0.005(8) 0.003(8)
C3S 0.097(10) 0.119(16) 0.089(17) 0.025(13) 0.008(9) 0.006(9)
C4S 0.101(12) 0.142(19) 0.13(2) 0.051(18) 0.006(11) -0.002(10)
C5S 0.103(12) 0.16(2) 0.17(3) 0.08(2) 0.004(12) -0.004(11)
C6S 0.104(11) 0.119(15) 0.13(2) 0.045(16) -0.001(11) -0.004(10)
C7S 0.098(11) 0.12(2) 0.14(3) 0.033(19) 0.000(10) 0.005(10)

loop_
_atom_type_symbol
_atom_type_description
_atom_type_scat_dispersion_real
_atom_type_scat_dispersion_imag
_atom_type_scat_source
C C 0.0033 0.0016 'International Tables Vol C Tables 4.2.6.8 and 6.1.1.4'
H H 0.0000 0.0000 'International Tables Vol C Tables 4.2.6.8 and 6.1.1.4'
I I -0.4742 1.8119 'International Tables Vol C Tables 4.2.6.8 and 6.1.1.4'
Sm Sm -0.1638 3.4418 'International Tables Vol C Tables 4.2.6.8 and 6.1.1.4'

loop_
_geom_angle_atom_site_label_1
_geom_angle_atom_site_label_2
_geom_angle_atom_site_label_3
_geom_angle
C2 Sm1 C3 30.3(5)
C2 Sm1 C1 32.0(6)
C3 Sm1 C1 50.6(6)
C2 Sm1 C5 51.4(6)
C3 Sm1 C5 49.9(6)
C1 Sm1 C5 30.7(7)
C2 Sm1 C4 50.6(6)
C3 Sm1 C4 30.2(6)
C1 Sm1 C4 50.1(7)
C5 Sm1 C4 29.7(6)
C2 Sm1 I7 128.4(4)
C3 Sm1 I7 98.7(4)
C1 Sm1 I7 125.9(5)
C5 Sm1 I7 95.4(5)
C4 Sm1 I7 80.6(5)
C2 Sm1 I3 87.0(4)
C3 Sm1 I3 81.8(4)
C1 Sm1 I3 118.4(5)
C5 Sm1 I3 131.7(4)
C4 Sm1 I3 106.9(4)
I7 Sm1 I3 93.43(4)
C2 Sm1 I4 120.6(4)
C3 Sm1 I4 132.7(4)
C1 Sm1 I4 89.1(4)
C5 Sm1 I4 82.8(4)
C4 Sm1 I4 107.1(4)
I7 Sm1 I4 85.30(4)
I3 Sm1 I4 145.34(4)
C2 Sm1 I2 149.7(4)
C3 Sm1 I2 153.5(4)
C1 Sm1 I2 151.2(5)
C5 Sm1 I2 155.3(4)
C4 Sm1 I2 156.8(5)
I7 Sm1 I2 76.28(4)
I3 Sm1 I2 72.66(3)
I4 Sm1 I2 73.42(3)
C2 Sm1 I5 83.2(4)
C3 Sm1 I5 111.8(4)
C1 Sm1 I5 83.0(5)
C5 Sm1 I5 111.4(5)
C4 Sm1 I5 131.2(5)
I7 Sm1 I5 147.96(4)
I3 Sm1 I5 81.80(3)
I4 Sm1 I5 81.27(3)
I2 Sm1 I5 72.06(3)
C15 Sm2 C12 49.9(6)
C15 Sm2 C11 29.9(6)
C12 Sm2 C11 32.3(6)
C15 Sm2 C13 49.1(6)
C12 Sm2 C13 30.0(6)
C11 Sm2 C13 51.2(6)
C15 Sm2 C14 29.1(6)
C12 Sm2 C14 49.0(6)
C11 Sm2 C14 49.6(6)
C13 Sm2 C14 29.5(6)
C15 Sm2 I8 123.1(4)
C12 Sm2 I8 101.2(5)
C11 Sm2 I8 131.5(4)
C13 Sm2 I8 81.1(4)
C14 Sm2 I8 94.0(4)
C15 Sm2 I4 124.8(5)
C12 Sm2 I4 83.8(5)
C11 Sm2 I4 94.9(5)
C13 Sm2 I4 105.8(4)
C14 Sm2 I4 132.5(4)
I8 Sm2 I4 89.68(5)
C15 Sm2 I1 87.1(5)
C12 Sm2 I1 132.4(5)
C11 Sm2 I1 115.4(5)
C13 Sm2 I1 108.6(4)
C14 Sm2 I1 83.6(4)
I8 Sm2 I1 84.65(4)
I4 Sm2 I1 143.82(4)
C15 Sm2 I5 88.4(4)
C12 Sm2 I5 112.5(5)
C11 Sm2 I5 83.9(4)
C13 Sm2 I5 134.2(4)
C14 Sm2 I5 116.1(4)
I8 Sm2 I5 144.52(4)
I4 Sm2 I5 83.53(4)
I1 Sm2 I5 80.78(3)
C15 Sm2 I2 152.6(4)
C12 Sm2 I2 155.7(5)
C11 Sm2 I2 153.7(4)
C13 Sm2 I2 153.8(4)
C14 Sm2 I2 152.4(4)
I8 Sm2 I2 72.79(3)
I4 Sm2 I2 72.84(3)
I1 Sm2 I2 71.35(3)
I5 Sm2 I2 71.92(3)
C21 Sm3 C22 31.1(6)
C21 Sm3 C25 30.4(6)
C22 Sm3 C25 51.3(7)
C21 Sm3 C23 50.6(6)
C22 Sm3 C23 30.9(6)
C25 Sm3 C23 50.8(6)
C21 Sm3 C24 50.3(6)
C22 Sm3 C24 50.6(6)
C25 Sm3 C24 31.1(5)
C23 Sm3 C24 30.0(6)
C21 Sm3 I9 125.5(5)
C22 Sm3 I9 94.3(5)
C25 Sm3 I9 132.2(4)
C23 Sm3 I9 82.4(5)
C24 Sm3 I9 102.9(4)
C21 Sm3 I6 116.8(5)
C22 Sm3 I6 131.9(4)
C25 Sm3 I6 87.1(4)
C23 Sm3 I6 106.3(4)
C24 Sm3 I6 81.4(4)
I9 Sm3 I6 99.92(5)
C21 Sm3 I8 90.1(4)
C22 Sm3 I8 83.2(4)
C25 Sm3 I8 119.7(4)
C23 Sm3 I8 108.9(4)
C24 Sm3 I8 133.7(4)
I9 Sm3 I8 79.76(5)
I6 Sm3 I8 144.42(4)
C21 Sm3 I1 83.3(4)
C22 Sm3 I1 112.1(5)
C25 Sm3 I1 82.6(4)
C23 Sm3 I1 131.7(5)
C24 Sm3 I1 111.4(4)
I9 Sm3 I1 145.10(5)
I6 Sm3 I1 79.59(3)
I8 Sm3 I1 81.15(4)
C21 Sm3 I2 150.7(4)
C22 Sm3 I2 154.6(5)
C25 Sm3 I2 149.5(4)
C23 Sm3 I2 157.1(5)
C24 Sm3 I2 153.8(4)
I9 Sm3 I2 75.27(5)
I6 Sm3 I2 73.31(3)
I8 Sm3 I2 72.26(4)
I1 Sm3 I2 71.19(3)
C32 Sm4 C31 31.0(6)
C32 Sm4 C34 51.6(6)
C31 Sm4 C34 51.5(5)
C32 Sm4 C33 30.9(5)
C31 Sm4 C33 51.4(6)
C34 Sm4 C33 31.8(6)
C32 Sm4 C35 51.5(6)
C31 Sm4 C35 31.1(5)
C34 Sm4 C35 31.1(6)
C33 Sm4 C35 51.9(6)
C32 Sm4 I3 132.0(4)
C31 Sm4 I3 125.6(4)
C34 Sm4 I3 81.4(4)
C33 Sm4 I3 103.0(4)
C35 Sm4 I3 94.5(4)
C32 Sm4 I6 87.8(4)
C31 Sm4 I6 117.9(4)
C34 Sm4 I6 109.1(5)
C33 Sm4 I6 82.3(4)
C35 Sm4 I6 134.0(4)
I3 Sm4 I6 100.52(4)
C32 Sm4 I2 152.0(4)
C31 Sm4 I2 151.7(4)
C34 Sm4 I2 153.9(4)
C33 Sm4 I2 153.3(4)
C35 Sm4 I2 152.8(4)
I3 Sm4 I2 72.78(3)
I6 Sm4 I2 72.86(3)
C32 Sm4 I5 118.5(4)
C31 Sm4 I5 88.3(4)
C34 Sm4 I5 108.6(5)
C33 Sm4 I5 134.3(4)
C35 Sm4 I5 82.6(4)
I3 Sm4 I5 82.15(3)
I6 Sm4 I5 142.22(4)
I2 Sm4 I5 72.08(3)
C32 Sm4 I1 85.9(4)
C31 Sm4 I1 85.6(4)
C34 Sm4 I1 135.4(4)
C33 Sm4 I1 114.2(4)
C35 Sm4 I1 113.9(4)
I3 Sm4 I1 142.09(4)
I6 Sm4 I1 78.11(3)
I2 Sm4 I1 70.68(3)
I5 Sm4 I1 77.44(3)
C45 Sm5 C43 51.8(6)
C45 Sm5 C44 31.2(6)
C43 Sm5 C44 31.6(6)
C45 Sm5 C42 52.0(7)
C43 Sm5 C42 31.6(6)
C44 Sm5 C42 52.5(6)
C45 Sm5 C41 31.3(7)
C43 Sm5 C41 51.8(6)
C44 Sm5 C41 52.0(7)
C42 Sm5 C41 31.4(6)
C45 Sm5 I9 87.7(5)
C43 Sm5 I9 113.2(4)
C44 Sm5 I9 85.2(4)
C42 Sm5 I9 136.7(5)
C41 Sm5 I9 117.1(5)
C45 Sm5 I7 134.7(5)
C43 Sm5 I7 83.2(4)
C44 Sm5 I7 106.6(4)
C42 Sm5 I7 93.0(4)
C41 Sm5 I7 124.3(4)
I9 Sm5 I7 109.48(5)
C45 Sm5 I2 151.8(5)
C43 Sm5 I2 155.2(4)
C44 Sm5 I2 155.5(5)
C42 Sm5 I2 150.6(5)
C41 Sm5 I2 149.0(5)
I9 Sm5 I2 72.71(4)
I7 Sm5 I2 72.32(3)
C45 Sm5 I4 119.6(5)
C43 Sm5 I4 110.1(4)
C44 Sm5 I4 135.9(5)
C42 Sm5 I4 83.6(5)
C41 Sm5 I4 89.3(5)
I9 Sm5 I4 136.62(4)
I7 Sm5 I4 76.11(3)
I2 Sm5 I4 68.31(3)
Sm2 I1 Sm3 89.71(3)
Sm2 I1 Sm4 92.08(3)
Sm3 I1 Sm4 88.97(3)
Sm1 I2 Sm4 87.98(3)
Sm1 I2 Sm3 173.38(4)
Sm4 I2 Sm3 90.05(3)
Sm1 I2 Sm5 89.62(3)
Sm4 I2 Sm5 176.66(4)
Sm3 I2 Sm5 92.58(3)
Sm1 I2 Sm2 86.96(3)
Sm4 I2 Sm2 90.13(3)
Sm3 I2 Sm2 86.72(3)
Sm5 I2 Sm2 92.07(3)
Sm4 I3 Sm1 93.04(3)
Sm2 I4 Sm1 91.02(3)
Sm2 I4 Sm5 90.47(3)
Sm1 I4 Sm5 85.63(3)
Sm2 I5 Sm4 92.44(3)
Sm2 I5 Sm1 88.94(3)
Sm4 I5 Sm1 87.06(3)
Sm3 I6 Sm4 94.71(4)
Sm1 I7 Sm5 94.25(4)
Sm2 I8 Sm3 90.98(4)
Sm3 I9 Sm5 98.17(4)
C5 C1 C2 106.8(18)
C5 C1 C6 129(2)
C2 C1 C6 124(2)
C5 C1 Sm1 75.7(12)
C2 C1 Sm1 72.8(10)
C6 C1 Sm1 120.5(14)
C3 C2 C1 106.3(18)
C3 C2 C7 127.9(18)
C1 C2 C7 125.6(18)
C3 C2 Sm1 75.9(10)
C1 C2 Sm1 75.3(10)
C7 C2 Sm1 119.2(13)
C2 C3 C4 110.1(17)
C2 C3 C8 126.5(18)
C4 C3 C8 123.1(18)
C2 C3 Sm1 73.8(10)
C4 C3 Sm1 77.0(10)
C8 C3 Sm1 121.7(12)
C5 C4 C3 108.2(19)
C5 C4 C9 125(2)
C3 C4 C9 127(2)
C5 C4 Sm1 74.4(11)
C3 C4 Sm1 72.8(10)
C9 C4 Sm1 125.2(14)
C4 C5 C1 108.6(19)
C4 C5 C10 126(2)
C1 C5 C10 125(2)
C4 C5 Sm1 75.9(11)
C1 C5 Sm1 73.6(12)
C10 C5 Sm1 122.1(15)
C15 C11 C12 103.2(18)
C15 C11 C16 129(2)
C12 C11 C16 127(2)
C15 C11 Sm2 74.0(11)
C12 C11 Sm2 73.6(10)
C16 C11 Sm2 122.5(14)
C13 C12 C11 107.4(18)
C13 C12 C17 129(2)
C11 C12 C17 123(2)
C13 C12 Sm2 75.5(11)
C11 C12 Sm2 74.1(10)
C17 C12 Sm2 124.8(15)
C14 C13 C12 108.0(19)
C14 C13 C18 128(2)
C12 C13 C18 123(2)
C14 C13 Sm2 75.9(11)
C12 C13 Sm2 74.6(11)
C18 C13 Sm2 124.8(13)
C15 C14 C13 109.5(19)
C15 C14 C19 126(2)
C13 C14 C19 125(2)
C15 C14 Sm2 73.6(11)
C13 C14 Sm2 74.6(11)
C19 C14 Sm2 121.2(13)
C14 C15 C11 111.9(19)
C14 C15 C20 126(2)
C11 C15 C20 121(2)
C14 C15 Sm2 77.4(12)
C11 C15 Sm2 76.0(11)
C20 C15 Sm2 118.3(13)
C25 C21 C22 109.7(17)
C25 C21 C26 125(2)
C22 C21 C26 125.0(19)
C25 C21 Sm3 75.6(11)
C22 C21 Sm3 74.8(12)
C26 C21 Sm3 121.3(13)
C23 C22 C21 106.1(18)
C23 C22 C27 127(2)
C21 C22 C27 125.9(19)
C23 C22 Sm3 75.2(12)
C21 C22 Sm3 74.1(11)
C27 C22 Sm3 123.9(16)
C24 C23 C22 108.8(18)
C24 C23 C28 125.0(17)
C22 C23 C28 125.5(18)
C24 C23 Sm3 75.4(11)
C22 C23 Sm3 73.9(11)
C28 C23 Sm3 124.4(16)
C23 C24 C25 108.7(16)
C23 C24 C29 125.7(17)
C25 C24 C29 125.3(18)
C23 C24 Sm3 74.6(12)
C25 C24 Sm3 73.8(11)
C29 C24 Sm3 123.3(13)
C21 C25 C24 106.6(18)
C21 C25 C30 127.3(19)
C24 C25 C30 125.6(18)
C21 C25 Sm3 74.1(12)
C24 C25 Sm3 75.2(11)
C30 C25 Sm3 122.6(13)
C32 C31 C35 108.5(16)
C32 C31 C36 127.2(16)
C35 C31 C36 124.0(18)
C32 C31 Sm4 74.0(10)
C35 C31 Sm4 75.5(10)
C36 C31 Sm4 121.4(11)
C33 C32 C31 109.4(17)
C33 C32 C37 124.9(18)
C31 C32 C37 125.4(16)
C33 C32 Sm4 75.7(10)
C31 C32 Sm4 74.9(10)
C37 C32 Sm4 121.2(12)
C32 C33 C34 106.8(17)
C32 C33 C38 127.8(18)
C34 C33 C38 125.0(17)
C32 C33 Sm4 73.5(10)
C34 C33 Sm4 73.6(10)
C38 C33 Sm4 123.8(13)
C35 C34 C33 108.0(16)
C35 C34 C39 125.4(19)
C33 C34 C39 125.5(18)
C35 C34 Sm4 75.3(10)
C33 C34 Sm4 74.5(10)
C39 C34 Sm4 125.6(12)
C31 C35 C34 107.3(17)
C31 C35 C40 127.7(18)
C34 C35 C40 124.6(17)
C31 C35 Sm4 73.4(10)
C34 C35 Sm4 73.6(11)
C40 C35 Sm4 124.4(12)
C45 C41 C42 107.9(18)
C45 C41 C46 126.0(19)
C42 C41 C46 126(2)
C45 C41 Sm5 73.0(11)
C42 C41 Sm5 74.1(11)
C46 C41 Sm5 121.8(13)
C41 C42 C43 106.9(18)
C41 C42 C47 126.9(19)
C43 C42 C47 126.1(17)
C41 C42 Sm5 74.4(11)
C43 C42 Sm5 73.4(11)
C47 C42 Sm5 121.5(13)
C44 C43 C42 108.7(17)
C44 C43 C48 126.6(18)
C42 C43 C48 124.2(17)
C44 C43 Sm5 74.2(11)
C42 C43 Sm5 75.0(11)
C48 C43 Sm5 123.3(12)
C45 C44 C43 107.0(19)
C45 C44 C49 125.8(19)
C43 C44 C49 126.9(19)
C45 C44 Sm5 73.8(12)
C43 C44 Sm5 74.1(12)
C49 C44 Sm5 122.2(14)
C44 C45 C41 109.5(19)
C44 C45 C50 126(2)
C41 C45 C50 124(2)
C44 C45 Sm5 74.9(12)
C41 C45 Sm5 75.7(12)
C50 C45 Sm5 122.1(14)
C2S C1S C6S 120.0
C2S C1S C7S 119.5(17)
C6S C1S C7S 120.5(17)
C3S C2S C1S 120.0
C4S C3S C2S 120.0
C3S C4S C5S 120.0
C6S C5S C4S 120.0
C5S C6S C1S 120.0

loop_
_geom_bond_atom_site_label_1
_geom_bond_atom_site_label_2
_geom_bond_distance
Sm1 C2 2.624(17)
Sm1 C3 2.650(17)
Sm1 C1 2.66(2)
Sm1 C5 2.68(2)
Sm1 C4 2.703(18)
Sm1 I7 3.0488(14)
Sm1 I3 3.1505(13)
Sm1 I4 3.2400(13)
Sm1 I2 3.2809(13)
Sm1 I5 3.3148(13)
Sm2 C15 2.638(18)
Sm2 C12 2.656(19)
Sm2 C11 2.663(18)
Sm2 C13 2.667(18)
Sm2 C14 2.683(19)
Sm2 I8 3.1495(14)
Sm2 I4 3.1832(14)
Sm2 I1 3.2013(13)
Sm2 I5 3.2259(13)
Sm2 I2 3.3773(13)
Sm3 C21 2.63(2)
Sm3 C22 2.64(2)
Sm3 C25 2.65(2)
Sm3 C23 2.66(2)
Sm3 C24 2.671(18)
Sm3 I9 3.0852(17)
Sm3 I6 3.1423(13)
Sm3 I8 3.2770(15)
Sm3 I1 3.2971(13)
Sm3 I2 3.2985(14)
Sm4 C32 2.617(17)
Sm4 C31 2.628(17)
Sm4 C34 2.632(18)
Sm4 C33 2.644(18)
Sm4 C35 2.654(18)
Sm4 I3 3.1351(14)
Sm4 I6 3.1905(15)
Sm4 I2 3.2860(13)
Sm4 I5 3.3076(14)
Sm4 I1 3.3506(13)
Sm5 C45 2.58(2)
Sm5 C43 2.592(19)
Sm5 C44 2.59(2)
Sm5 C42 2.612(18)
Sm5 C41 2.616(18)
Sm5 I9 3.2526(19)
Sm5 I7 3.3031(15)
Sm5 I2 3.3285(13)
Sm5 I4 3.6027(16)
C1 C5 1.41(3)
C1 C2 1.46(3)
C1 C6 1.50(3)
C2 C3 1.38(3)
C2 C7 1.50(3)
C3 C4 1.40(3)
C3 C8 1.50(2)
C4 C5 1.38(3)
C4 C9 1.53(3)
C5 C10 1.49(3)
C11 C15 1.37(3)
C11 C12 1.48(3)
C11 C16 1.49(3)
C12 C13 1.38(3)
C12 C17 1.49(3)
C13 C14 1.36(3)
C13 C18 1.53(3)
C14 C15 1.34(3)
C14 C19 1.57(3)
C15 C20 1.57(3)
C21 C25 1.38(3)
C21 C22 1.42(3)
C21 C26 1.50(3)
C22 C23 1.41(3)
C22 C27 1.49(3)
C23 C24 1.38(3)
C23 C28 1.53(3)
C24 C25 1.43(2)
C24 C29 1.51(2)
C25 C30 1.45(3)
C31 C32 1.40(3)
C31 C35 1.42(2)
C31 C36 1.51(2)
C32 C33 1.40(2)
C32 C37 1.51(3)
C33 C34 1.45(3)
C33 C38 1.48(3)
C34 C35 1.42(3)
C34 C39 1.52(2)
C35 C40 1.48(3)
C41 C45 1.40(3)
C41 C42 1.42(3)
C41 C46 1.48(3)
C42 C43 1.42(3)
C42 C47 1.50(3)
C43 C44 1.41(3)
C43 C48 1.50(2)
C44 C45 1.39(3)
C44 C49 1.47(3)
C45 C50 1.54(3)
C1S C2S 1.3900
C1S C6S 1.3900
C1S C7S 1.53(3)
C2S C3S 1.3900
C3S C4S 1.3900
C4S C5S 1.3900
C5S C6S 1.3900

loop_
_geom_torsion_atom_site_label_1
_geom_torsion_atom_site_label_2
_geom_torsion_atom_site_label_3
_geom_torsion_atom_site_label_4
_geom_torsion
C5 C1 C2 C3 -1(2)
C6 C1 C2 C3 174.3(18)
Sm1 C1 C2 C3 -70.1(12)
C5 C1 C2 C7 -175.8(18)
C6 C1 C2 C7 0(3)
Sm1 C1 C2 C7 115.6(18)
C5 C1 C2 Sm1 68.7(14)
C6 C1 C2 Sm1 -115.5(19)
C1 C2 C3 C4 1(2)
C7 C2 C3 C4 174.7(18)
Sm1 C2 C3 C4 -69.2(13)
C1 C2 C3 C8 -172.6(17)
C7 C2 C3 C8 2(3)
Sm1 C2 C3 C8 117.7(17)
C1 C2 C3 Sm1 69.7(12)
C7 C2 C3 Sm1 -116.1(19)
C2 C3 C4 C5 1(2)
C8 C3 C4 C5 174.0(17)
Sm1 C3 C4 C5 -66.5(14)
C2 C3 C4 C9 -171.4(19)
C8 C3 C4 C9 2(3)
Sm1 C3 C4 C9 121(2)
C2 C3 C4 Sm1 67.1(13)
C8 C3 C4 Sm1 -119.5(17)
C3 C4 C5 C1 -2(2)
C9 C4 C5 C1 170.7(19)
Sm1 C4 C5 C1 -67.0(14)
C3 C4 C5 C10 -175(2)
C9 C4 C5 C10 -3(3)
Sm1 C4 C5 C10 120(2)
C3 C4 C5 Sm1 65.5(13)
C9 C4 C5 Sm1 -122(2)
C2 C1 C5 C4 2(2)
C6 C1 C5 C4 -174(2)
Sm1 C1 C5 C4 68.5(14)
C2 C1 C5 C10 175(2)
C6 C1 C5 C10 0(3)
Sm1 C1 C5 C10 -118(2)
C2 C1 C5 Sm1 -66.6(13)
C6 C1 C5 Sm1 118(2)
C15 C11 C12 C13 0(2)
C16 C11 C12 C13 173(2)
Sm2 C11 C12 C13 -68.7(13)
C15 C11 C12 C17 -169.9(19)
C16 C11 C12 C17 3(3)
Sm2 C11 C12 C17 121(2)
C15 C11 C12 Sm2 68.7(12)
C16 C11 C12 Sm2 -119(2)
C11 C12 C13 C14 -1(2)
C17 C12 C13 C14 168(2)
Sm2 C12 C13 C14 -69.2(14)
C11 C12 C13 C18 -170.4(17)
C17 C12 C13 C18 -1(3)
Sm2 C12 C13 C18 121.8(18)
C11 C12 C13 Sm2 67.8(12)
C17 C12 C13 Sm2 -123(2)
C12 C13 C14 C15 2(2)
C18 C13 C14 C15 170.7(19)
Sm2 C13 C14 C15 -65.9(14)
C12 C13 C14 C19 -174.1(18)
C18 C13 C14 C19 -6(3)
Sm2 C13 C14 C19 117.6(19)
C12 C13 C14 Sm2 68.3(13)
C18 C13 C14 Sm2 -123(2)
C13 C14 C15 C11 -3(2)
C19 C14 C15 C11 173.9(18)
Sm2 C14 C15 C11 -69.1(14)
C13 C14 C15 C20 -177.5(19)
C19 C14 C15 C20 -1(3)
Sm2 C14 C15 C20 116(2)
C13 C14 C15 Sm2 66.5(14)
C19 C14 C15 Sm2 -116.9(19)
C12 C11 C15 C14 2(2)
C16 C11 C15 C14 -171(2)
Sm2 C11 C15 C14 70.0(15)
C12 C11 C15 C20 176.8(17)
C16 C11 C15 C20 4(3)
Sm2 C11 C15 C20 -114.9(18)
C12 C11 C15 Sm2 -68.4(12)
C16 C11 C15 Sm2 119(2)
C25 C21 C22 C23 -1(2)
C26 C21 C22 C23 173.1(19)
Sm3 C21 C22 C23 -69.0(15)
C25 C21 C22 C27 -171(2)
C26 C21 C22 C27 3(3)
Sm3 C21 C22 C27 121(2)
C25 C21 C22 Sm3 68.2(14)
C26 C21 C22 Sm3 -118(2)
C21 C22 C23 C24 0(2)
C27 C22 C23 C24 171(2)
Sm3 C22 C23 C24 -67.9(15)
C21 C22 C23 C28 -171(2)
C27 C22 C23 C28 -1(4)
Sm3 C22 C23 C28 121(2)
C21 C22 C23 Sm3 68.2(14)
C27 C22 C23 Sm3 -122(2)
C22 C23 C24 C25 0(2)
C28 C23 C24 C25 172(2)
Sm3 C23 C24 C25 -66.5(14)
C22 C23 C24 C29 -172.8(19)
C28 C23 C24 C29 -2(4)
Sm3 C23 C24 C29 120(2)
C22 C23 C24 Sm3 66.9(15)
C28 C23 C24 Sm3 -122(2)
C22 C21 C25 C24 1(2)
C26 C21 C25 C24 -172.9(18)
Sm3 C21 C25 C24 68.7(13)
C22 C21 C25 C30 173.3(19)
C26 C21 C25 C30 -1(3)
Sm3 C21 C25 C30 -119(2)
C22 C21 C25 Sm3 -67.7(15)
C26 C21 C25 Sm3 118.4(19)
C23 C24 C25 C21 -1(2)
C29 C24 C25 C21 172.4(18)
Sm3 C24 C25 C21 -68.0(14)
C23 C24 C25 C30 -173.2(19)
C29 C24 C25 C30 0(3)
Sm3 C24 C25 C30 119.7(19)
C23 C24 C25 Sm3 67.1(15)
C29 C24 C25 Sm3 -119.7(19)
C35 C31 C32 C33 0(2)
C36 C31 C32 C33 173.9(17)
Sm4 C31 C32 C33 -68.5(13)
C35 C31 C32 C37 -174.0(17)
C36 C31 C32 C37 0(3)
Sm4 C31 C32 C37 117.8(18)
C35 C31 C32 Sm4 68.2(12)
C36 C31 C32 Sm4 -117.6(17)
C31 C32 C33 C34 1(2)
C37 C32 C33 C34 175.1(17)
Sm4 C32 C33 C34 -66.7(12)
C31 C32 C33 C38 -171.7(18)
C37 C32 C33 C38 2(3)
Sm4 C32 C33 C38 120(2)
C31 C32 C33 Sm4 68.0(13)
C37 C32 C33 Sm4 -118.2(18)
C32 C33 C34 C35 -2(2)
C38 C33 C34 C35 171.3(18)
Sm4 C33 C34 C35 -68.5(12)
C32 C33 C34 C39 -170.5(17)
C38 C33 C34 C39 3(3)
Sm4 C33 C34 C39 123.0(18)
C32 C33 C34 Sm4 66.5(13)
C38 C33 C34 Sm4 -120.2(18)
C32 C31 C35 C34 -1(2)
C36 C31 C35 C34 -175.3(16)
Sm4 C31 C35 C34 66.3(12)
C32 C31 C35 C40 171.8(16)
C36 C31 C35 C40 -3(3)
Sm4 C31 C35 C40 -121.0(18)
C32 C31 C35 Sm4 -67.2(13)
C36 C31 C35 Sm4 118.4(17)
C33 C34 C35 C31 2(2)
C39 C34 C35 C31 170.3(17)
Sm4 C34 C35 C31 -66.2(12)
C33 C34 C35 C40 -171.2(16)
C39 C34 C35 C40 -3(3)
Sm4 C34 C35 C40 120.8(17)
C33 C34 C35 Sm4 68.0(13)
C39 C34 C35 Sm4 -123.5(18)
C45 C41 C42 C43 -1(2)
C46 C41 C42 C43 175.1(18)
Sm5 C41 C42 C43 -66.8(13)
C45 C41 C42 C47 -176.3(18)
C46 C41 C42 C47 0(3)
Sm5 C41 C42 C47 118.0(19)
C45 C41 C42 Sm5 65.7(14)
C46 C41 C42 Sm5 -118.1(19)
C41 C42 C43 C44 0(2)
C47 C42 C43 C44 175.5(18)
Sm5 C42 C43 C44 -67.2(14)
C41 C42 C43 C48 -172.2(17)
C47 C42 C43 C48 3(3)
Sm5 C42 C43 C48 120.3(18)
C41 C42 C43 Sm5 67.5(13)
C47 C42 C43 Sm5 -117.3(19)
C42 C43 C44 C45 1(2)
C48 C43 C44 C45 172.9(18)
Sm5 C43 C44 C45 -67.0(14)
C42 C43 C44 C49 -174(2)
C48 C43 C44 C49 -1(3)
Sm5 C43 C44 C49 119(2)
C42 C43 C44 Sm5 67.6(14)
C48 C43 C44 Sm5 -120.1(19)
C43 C44 C45 C41 -1(2)
C49 C44 C45 C41 173(2)
Sm5 C44 C45 C41 -68.5(15)
C43 C44 C45 C50 -174(2)
C49 C44 C45 C50 1(3)
Sm5 C44 C45 C50 119(2)
C43 C44 C45 Sm5 67.2(14)
C49 C44 C45 Sm5 -118(2)
C42 C41 C45 C44 2(2)
C46 C41 C45 C44 -174.7(18)
Sm5 C41 C45 C44 68.0(15)
C42 C41 C45 C50 174.1(19)
C46 C41 C45 C50 -2(3)
Sm5 C41 C45 C50 -119(2)
C42 C41 C45 Sm5 -66.5(13)
C46 C41 C45 Sm5 117.3(19)
C6S C1S C2S C3S 0.0
C7S C1S C2S C3S 178(2)
C1S C2S C3S C4S 0.0
C2S C3S C4S C5S 0.0
C3S C4S C5S C6S 0.0
C4S C5S C6S C1S 0.0
C2S C1S C6S C5S 0.0
C7S C1S C6S C5S -178(2)
